data_2237105
loop_
_publ_author_name
'Muller, Alfred'
'Holzapfel, Cedric W.'

_publ_section_title
;
 (Biphenyl-2,2'-diyl)di-<i>tert</i>-butylphosphonium
 trifluoromethanesulfonate
;
_journal_coeditor_code AA2079
_journal_issue 1
_journal_name_full 'Acta Crystallographica Section E'
_journal_page_first o20
_journal_paper_doi 10.1107/S1600536812049045
_journal_volume 69
_journal_year 2013
_chemical_formula_iupac 'C20 H26 P +, C F3 O3 S -'
_chemical_formula_moiety 'C20 H26 P +, C F3 O3 S -'
_chemical_formula_sum 'C21 H26 F3 O3 P S'
_chemical_formula_weight 446.45
_chemical_name_systematic
;
(Biphenyl-2,2'-diyl)di-<i>tert</i>-butylphosphonium trifluoromethanesulfonate
;
_space_group_IT_number 92
_symmetry_cell_setting tetragonal
_symmetry_space_group_name_Hall 'P 4abw 2nw'
_symmetry_space_group_name_H-M 'P 41 21 2'
_atom_sites_solution_hydrogens geom
_atom_sites_solution_primary direct
_atom_sites_solution_secondary difmap
_audit_creation_method 'WinGX routine CIF_UPDATE'
_cell_angle_alpha 90
_cell_angle_beta 90
_cell_angle_gamma 90
_cell_formula_units_Z 8
_cell_length_a 12.1339(10)
_cell_length_b 12.1339(10)
_cell_length_c 30.057(2)
_cell_measurement_reflns_used 3572
_cell_measurement_temperature 293(2)
_cell_measurement_theta_max 21.89
_cell_measurement_theta_min 2.47
_cell_volume 4425.3(6)
_computing_cell_refinement 'SAINT-Plus (Bruker, 2008)'
_computing_data_collection 'SMART-NT (Bruker, 1998)'
_computing_data_reduction 'SAINT-Plus and XPREP (Bruker, 2008)'
_computing_molecular_graphics 'DIAMOND (Brandenburg & Putz, 2005)'
_computing_publication_material 'WinGX (Farrugia, 2012)'
_computing_structure_refinement 'SHELXL97 (Sheldrick, 2008)'
_computing_structure_solution 'SIR97 (Altomare <i>et al.</i>, 1999)'
_diffrn_ambient_temperature 293(2)
_diffrn_measured_fraction_theta_full 0.993
_diffrn_measured_fraction_theta_max 0.993
_diffrn_measurement_device_type 'Bruker SMART 1K CCD'
_diffrn_measurement_method \p
_diffrn_radiation_monochromator graphite
_diffrn_radiation_type MoK\a
_diffrn_radiation_wavelength 0.71073
_diffrn_reflns_av_R_equivalents 0.1011
_diffrn_reflns_limit_h_max 16
_diffrn_reflns_limit_h_min -13
_diffrn_reflns_limit_k_max 16
_diffrn_reflns_limit_k_min -11
_diffrn_reflns_limit_l_max 28
_diffrn_reflns_limit_l_min -39
_diffrn_reflns_number 25275
_diffrn_reflns_theta_full 28.37
_diffrn_reflns_theta_max 28.37
_diffrn_reflns_theta_min 1.81
_diffrn_standards_decay_% 0
_diffrn_standards_interval_count 0
_diffrn_standards_interval_time 0
_diffrn_standards_number 0
_exptl_absorpt_coefficient_mu 0.262
_exptl_absorpt_correction_T_max 0.9494
_exptl_absorpt_correction_T_min 0.9023
_exptl_absorpt_correction_type multi-scan
_exptl_absorpt_process_details
;
(SADABS; Bruker, 2008)
;
_exptl_crystal_colour yellow
_exptl_crystal_density_diffrn 1.34
_exptl_crystal_density_method 'not measured'
_exptl_crystal_description prism
_exptl_crystal_F_000 1872
_exptl_crystal_size_max 0.4
_exptl_crystal_size_mid 0.26
_exptl_crystal_size_min 0.2
_refine_diff_density_max 0.173
_refine_diff_density_min -0.25
_refine_ls_abs_structure_details 'Flack (1983), 2283 Friedel pairs'
_refine_ls_abs_structure_Flack 0.05(11)
_refine_ls_extinction_method none
_refine_ls_goodness_of_fit_ref 0.986
_refine_ls_hydrogen_treatment constr
_refine_ls_matrix_type full
_refine_ls_number_parameters 268
_refine_ls_number_reflns 5502
_refine_ls_number_restraints 0
_refine_ls_restrained_S_all 0.986
_refine_ls_R_factor_all 0.1183
_refine_ls_R_factor_gt 0.0538
_refine_ls_shift/su_max 0.001
_refine_ls_shift/su_mean 0
_refine_ls_structure_factor_coef Fsqd
_refine_ls_weighting_details 'calc w=1/[\s^2^(Fo^2^)+(0.0519P)^2^] where P=(Fo^2^+2Fc^2^)/3'
_refine_ls_weighting_scheme calc
_refine_ls_wR_factor_ref 0.1174
_reflns_number_gt 3241
_reflns_number_total 5502
_reflns_threshold_expression I>2sigma(I)
_cod_data_source_file aa2079.cif
_cod_data_source_block I
_cod_original_cell_volume 4425.4(6)
_cod_database_code 2237105
_cod_database_fobs_code 2237105

loop_
_symmetry_equiv_pos_as_xyz
'x, y, z'
'-x, -y, z+1/2'
'-y+1/2, x+1/2, z+1/4'
'y+1/2, -x+1/2, z+3/4'
'-x+1/2, y+1/2, -z+1/4'
'x+1/2, -y+1/2, -z+3/4'
'y, x, -z'
'-y, -x, -z+1/2'

loop_
_atom_site_type_symbol
_atom_site_label
_atom_site_fract_x
_atom_site_fract_y
_atom_site_fract_z
_atom_site_U_iso_or_equiv
_atom_site_adp_type
_atom_site_calc_flag
_atom_site_refinement_flags
_atom_site_occupancy
P P1 0.60082(6) 0.44749(6) 0.87672(2) 0.03329(18) Uani d . 1
C C1 0.4783(2) 0.4567(2) 0.84292(9) 0.0370(7) Uani d . 1
C C2 0.4328(2) 0.3813(3) 0.81337(9) 0.0454(8) Uani d . 1
H H2 0.4651 0.3126 0.8092 0.054 Uiso calc R 1
C C3 0.3384(3) 0.4104(3) 0.79028(11) 0.0576(9) Uani d . 1
H H3 0.3082 0.3616 0.7698 0.069 Uiso calc R 1
C C4 0.2892(3) 0.5108(3) 0.79748(13) 0.0744(12) Uani d . 1
H H4 0.2255 0.5289 0.7819 0.089 Uiso calc R 1
C C5 0.3324(3) 0.5852(3) 0.82750(13) 0.0746(12) Uani d . 1
H H5 0.2979 0.6525 0.8322 0.09 Uiso calc R 1
C C6 0.4280(2) 0.5587(3) 0.85057(10) 0.0472(8) Uani d . 1
C C7 0.4846(2) 0.6282(2) 0.88434(10) 0.0450(7) Uani d . 1
C C8 0.4517(3) 0.7307(3) 0.89949(13) 0.0692(11) Uani d . 1
H H8 0.3888 0.7639 0.888 0.083 Uiso calc R 1
C C9 0.5129(4) 0.7833(3) 0.93185(12) 0.0687(11) Uani d . 1
H H9 0.4896 0.8516 0.9424 0.082 Uiso calc R 1
C C10 0.6074(3) 0.7372(3) 0.94885(10) 0.0536(9) Uani d . 1
H H10 0.6475 0.774 0.9706 0.064 Uiso calc R 1
C C11 0.6428(3) 0.6358(3) 0.93346(9) 0.0427(8) Uani d . 1
H H11 0.7076 0.6048 0.9443 0.051 Uiso calc R 1
C C12 0.5808(2) 0.5806(2) 0.90172(9) 0.0359(7) Uani d . 1
C C13 0.7242(2) 0.4477(3) 0.83999(9) 0.0402(7) Uani d . 1
C C14 0.7210(3) 0.3492(3) 0.80819(11) 0.0714(12) Uani d . 1
H H14A 0.7818 0.3538 0.7878 0.107 Uiso calc R 1
H H14B 0.653 0.3501 0.7918 0.107 Uiso calc R 1
H H14C 0.7262 0.2821 0.8249 0.107 Uiso calc R 1
C C15 0.8297(3) 0.4475(3) 0.86695(11) 0.0643(10) Uani d . 1
H H15A 0.8327 0.382 0.8848 0.096 Uiso calc R 1
H H15B 0.8314 0.5112 0.8859 0.096 Uiso calc R 1
H H15C 0.8919 0.4491 0.8472 0.096 Uiso calc R 1
C C16 0.7161(3) 0.5544(3) 0.81278(12) 0.0724(11) Uani d . 1
H H16A 0.7235 0.6167 0.8322 0.109 Uiso calc R 1
H H16B 0.6458 0.5573 0.7981 0.109 Uiso calc R 1
H H16C 0.7738 0.5558 0.7909 0.109 Uiso calc R 1
C C17 0.5876(3) 0.3380(2) 0.91950(10) 0.0441(8) Uani d . 1
C C18 0.6709(3) 0.3567(3) 0.95735(11) 0.0679(11) Uani d . 1
H H18A 0.6629 0.2996 0.9792 0.102 Uiso calc R 1
H H18B 0.6574 0.4271 0.9709 0.102 Uiso calc R 1
H H18C 0.7444 0.3552 0.9455 0.102 Uiso calc R 1
C C19 0.6031(3) 0.2239(3) 0.89885(11) 0.0651(10) Uani d . 1
H H19A 0.5876 0.1684 0.9207 0.098 Uiso calc R 1
H H19B 0.6777 0.2162 0.8887 0.098 Uiso calc R 1
H H19C 0.5536 0.2156 0.8742 0.098 Uiso calc R 1
C C20 0.4700(3) 0.3478(3) 0.93813(13) 0.0797(13) Uani d . 1
H H20A 0.4177 0.3361 0.9146 0.12 Uiso calc R 1
H H20B 0.4596 0.42 0.9505 0.12 Uiso calc R 1
H H20C 0.4592 0.2934 0.9609 0.12 Uiso calc R 1
C C21 0.1201(3) 0.5421(4) 0.93747(13) 0.0681(11) Uani d . 1
S S1 0.01008(7) 0.49559(7) 0.97325(2) 0.0494(2) Uani d . 1
O O1 -0.0109(2) 0.3861(2) 0.95856(8) 0.0773(8) Uani d . 1
O O2 0.0560(2) 0.5059(2) 1.01687(8) 0.0780(8) Uani d . 1
O O3 -0.0772(2) 0.5722(2) 0.96379(8) 0.0762(8) Uani d . 1
F F1 0.0927(2) 0.5358(2) 0.89479(7) 0.0956(8) Uani d . 1
F F2 0.2088(2) 0.4800(3) 0.94266(10) 0.1323(12) Uani d . 1
F F3 0.1493(2) 0.6442(2) 0.94525(9) 0.1194(10) Uani d . 1

loop_
_atom_site_aniso_label
_atom_site_aniso_U_11
_atom_site_aniso_U_22
_atom_site_aniso_U_33
_atom_site_aniso_U_12
_atom_site_aniso_U_13
_atom_site_aniso_U_23
P1 0.0327(4) 0.0315(4) 0.0357(4) 0.0012(3) -0.0020(3) -0.0017(3)
C1 0.0316(17) 0.0394(17) 0.0402(17) -0.0015(13) -0.0040(12) -0.0074(13)
C2 0.0408(19) 0.046(2) 0.0499(18) -0.0048(14) -0.0006(14) -0.0101(14)
C3 0.043(2) 0.073(3) 0.057(2) -0.0074(19) -0.0131(16) -0.0140(19)
C4 0.054(2) 0.082(3) 0.087(3) 0.016(2) -0.036(2) -0.019(2)
C5 0.059(3) 0.068(3) 0.097(3) 0.025(2) -0.031(2) -0.023(2)
C6 0.0405(19) 0.0486(19) 0.0527(19) 0.0085(15) -0.0091(14) -0.0083(16)
C7 0.0429(19) 0.0394(18) 0.0527(19) 0.0092(14) -0.0024(14) -0.0075(14)
C8 0.076(3) 0.052(2) 0.080(3) 0.028(2) -0.016(2) -0.0170(19)
C9 0.089(3) 0.043(2) 0.074(3) 0.015(2) -0.001(2) -0.0187(18)
C10 0.074(3) 0.044(2) 0.0424(19) -0.0093(19) 0.0009(18) -0.0068(15)
C11 0.0457(19) 0.0417(19) 0.0406(18) -0.0064(15) -0.0008(14) -0.0039(14)
C12 0.0392(18) 0.0305(17) 0.0379(16) -0.0011(12) 0.0000(13) -0.0047(12)
C13 0.0338(17) 0.0500(19) 0.0366(17) 0.0014(14) -0.0006(13) -0.0024(15)
C14 0.062(3) 0.091(3) 0.061(2) 0.004(2) 0.0162(19) -0.030(2)
C15 0.038(2) 0.100(3) 0.055(2) 0.0045(19) -0.0035(16) -0.007(2)
C16 0.059(2) 0.084(3) 0.075(3) 0.001(2) 0.0156(19) 0.034(2)
C17 0.048(2) 0.0409(19) 0.0433(18) -0.0060(14) 0.0026(15) 0.0063(13)
C18 0.088(3) 0.061(2) 0.055(2) -0.008(2) -0.019(2) 0.0175(18)
C19 0.090(3) 0.042(2) 0.063(2) -0.0063(19) -0.011(2) 0.0065(17)
C20 0.069(3) 0.092(3) 0.078(3) -0.004(2) 0.025(2) 0.026(2)
C21 0.065(3) 0.072(3) 0.068(3) -0.002(2) -0.002(2) -0.003(2)
S1 0.0554(5) 0.0515(5) 0.0412(4) -0.0037(4) -0.0034(4) -0.0056(4)
O1 0.103(2) 0.0526(16) 0.0761(17) -0.0131(15) -0.0052(16) -0.0034(13)
O2 0.0889(19) 0.102(2) 0.0427(14) -0.0036(16) -0.0149(12) -0.0077(13)
O3 0.0609(18) 0.089(2) 0.0783(16) 0.0226(14) -0.0057(13) -0.0149(15)
F1 0.109(2) 0.125(2) 0.0528(13) -0.0194(16) 0.0148(12) 0.0069(13)
F2 0.0551(16) 0.197(4) 0.145(2) 0.036(2) 0.0137(16) -0.001(2)
F3 0.139(3) 0.092(2) 0.128(2) -0.0655(18) 0.0139(19) -0.0078(16)

loop_
_atom_type_symbol
_atom_type_description
_atom_type_scat_dispersion_real
_atom_type_scat_dispersion_imag
_atom_type_scat_source
C C 0.0033 0.0016 'International Tables Vol C Tables 4.2.6.8 and 6.1.1.4'
H H 0 0 'International Tables Vol C Tables 4.2.6.8 and 6.1.1.4'
P P 0.1023 0.0942 'International Tables Vol C Tables 4.2.6.8 and 6.1.1.4'
S S 0.1246 0.1234 'International Tables Vol C Tables 4.2.6.8 and 6.1.1.4'
O O 0.0106 0.006 'International Tables Vol C Tables 4.2.6.8 and 6.1.1.4'
F F 0.0171 0.0103 'International Tables Vol C Tables 4.2.6.8 and 6.1.1.4'

loop_
_geom_angle_atom_site_label_1
_geom_angle_atom_site_label_2
_geom_angle_atom_site_label_3
_geom_angle
C12 P1 C1 93.93(13)
C12 P1 C17 109.98(13)
C1 P1 C17 111.29(14)
C12 P1 C13 110.82(14)
C1 P1 C13 109.20(12)
C17 P1 C13 118.82(14)
C2 C1 C6 120.9(3)
C2 C1 P1 130.3(2)
C6 C1 P1 108.8(2)
C3 C2 C1 118.8(3)
C3 C2 H2 120.6
C1 C2 H2 120.6
C4 C3 C2 120.4(3)
C4 C3 H3 119.8
C2 C3 H3 119.8
C3 C4 C5 121.2(3)
C3 C4 H4 119.4
C5 C4 H4 119.4
C4 C5 C6 119.6(3)
C4 C5 H5 120.2
C6 C5 H5 120.2
C5 C6 C1 119.1(3)
C5 C6 C7 126.6(3)
C1 C6 C7 114.3(3)
C8 C7 C12 119.1(3)
C8 C7 C6 127.0(3)
C12 C7 C6 113.9(3)
C9 C8 C7 119.6(3)
C9 C8 H8 120.2
C7 C8 H8 120.2
C10 C9 C8 121.5(3)
C10 C9 H9 119.3
C8 C9 H9 119.3
C9 C10 C11 119.8(3)
C9 C10 H10 120.1
C11 C10 H10 120.1
C10 C11 C12 119.4(3)
C10 C11 H11 120.3
C12 C11 H11 120.3
C11 C12 C7 120.6(3)
C11 C12 P1 130.3(2)
C7 C12 P1 109.1(2)
C15 C13 C14 110.7(3)
C15 C13 C16 109.9(3)
C14 C13 C16 108.9(3)
C15 C13 P1 111.3(2)
C14 C13 P1 110.4(2)
C16 C13 P1 105.4(2)
C13 C14 H14A 109.5
C13 C14 H14B 109.5
H14A C14 H14B 109.5
C13 C14 H14C 109.5
H14A C14 H14C 109.5
H14B C14 H14C 109.5
C13 C15 H15A 109.5
C13 C15 H15B 109.5
H15A C15 H15B 109.5
C13 C15 H15C 109.5
H15A C15 H15C 109.5
H15B C15 H15C 109.5
C13 C16 H16A 109.5
C13 C16 H16B 109.5
H16A C16 H16B 109.5
C13 C16 H16C 109.5
H16A C16 H16C 109.5
H16B C16 H16C 109.5
C19 C17 C20 109.4(3)
C19 C17 C18 110.7(3)
C20 C17 C18 109.2(3)
C19 C17 P1 110.9(2)
C20 C17 P1 106.1(2)
C18 C17 P1 110.5(2)
C17 C18 H18A 109.5
C17 C18 H18B 109.5
H18A C18 H18B 109.5
C17 C18 H18C 109.5
H18A C18 H18C 109.5
H18B C18 H18C 109.5
C17 C19 H19A 109.5
C17 C19 H19B 109.5
H19A C19 H19B 109.5
C17 C19 H19C 109.5
H19A C19 H19C 109.5
H19B C19 H19C 109.5
C17 C20 H20A 109.5
C17 C20 H20B 109.5
H20A C20 H20B 109.5
C17 C20 H20C 109.5
H20A C20 H20C 109.5
H20B C20 H20C 109.5
F3 C21 F2 107.3(4)
F3 C21 F1 107.1(3)
F2 C21 F1 106.6(3)
F3 C21 S1 112.9(3)
F2 C21 S1 110.7(3)
F1 C21 S1 111.9(3)
O1 S1 O2 115.83(15)
O1 S1 O3 114.24(17)
O2 S1 O3 114.32(15)
O1 S1 C21 103.84(18)
O2 S1 C21 103.35(17)
O3 S1 C21 103.01(18)

loop_
_geom_bond_atom_site_label_1
_geom_bond_atom_site_label_2
_geom_bond_distance
P1 C12 1.798(3)
P1 C1 1.804(3)
P1 C17 1.856(3)
P1 C13 1.860(3)
C1 C2 1.389(4)
C1 C6 1.400(4)
C2 C3 1.384(4)
C2 H2 0.93
C3 C4 1.374(5)
C3 H3 0.93
C4 C5 1.380(5)
C4 H4 0.93
C5 C6 1.388(4)
C5 H5 0.93
C6 C7 1.487(4)
C7 C8 1.383(4)
C7 C12 1.403(4)
C8 C9 1.380(5)
C8 H8 0.93
C9 C10 1.376(5)
C9 H9 0.93
C10 C11 1.382(4)
C10 H10 0.93
C11 C12 1.387(4)
C11 H11 0.93
C13 C15 1.515(4)
C13 C14 1.531(4)
C13 C16 1.534(4)
C14 H14A 0.96
C14 H14B 0.96
C14 H14C 0.96
C15 H15A 0.96
C15 H15B 0.96
C15 H15C 0.96
C16 H16A 0.96
C16 H16B 0.96
C16 H16C 0.96
C17 C19 1.529(4)
C17 C20 1.538(5)
C17 C18 1.538(4)
C18 H18A 0.96
C18 H18B 0.96
C18 H18C 0.96
C19 H19A 0.96
C19 H19B 0.96
C19 H19C 0.96
C20 H20A 0.96
C20 H20B 0.96
C20 H20C 0.96
C21 F3 1.310(4)
C21 F2 1.323(5)
C21 F1 1.327(4)
C21 S1 1.805(4)
S1 O1 1.423(3)
S1 O2 1.430(2)
S1 O3 1.438(2)

loop_
_geom_hbond_atom_site_label_D
_geom_hbond_atom_site_label_H
_geom_hbond_atom_site_label_A
_geom_hbond_site_symmetry_A
_geom_hbond_distance_DH
_geom_hbond_distance_HA
_geom_hbond_distance_DA
_geom_hbond_angle_DHA
C2 H2 O1 6_556 0.93 2.49 3.381(4) 161.4
C19 H19A O2 7_557 0.96 2.52 3.458(4) 165
C11 H11 O3 1_655 0.93 2.7 3.601(4) 162
C15 H15B O3 1_655 0.96 2.69 3.470(4) 138.2

loop_
_geom_torsion_atom_site_label_1
_geom_torsion_atom_site_label_2
_geom_torsion_atom_site_label_3
_geom_torsion_atom_site_label_4
_geom_torsion
C12 P1 C1 C2 -178.5(3)
C17 P1 C1 C2 -65.2(3)
C13 P1 C1 C2 67.9(3)
C12 P1 C1 C6 1.2(2)
C17 P1 C1 C6 114.4(2)
C13 P1 C1 C6 -112.5(2)
C6 C1 C2 C3 2.3(4)
P1 C1 C2 C3 -178.1(2)
C1 C2 C3 C4 -1.8(5)
C2 C3 C4 C5 0.4(6)
C3 C4 C5 C6 0.6(6)
C4 C5 C6 C1 -0.1(6)
C4 C5 C6 C7 -179.1(4)
C2 C1 C6 C5 -1.3(5)
P1 C1 C6 C5 179.0(3)
C2 C1 C6 C7 177.8(3)
P1 C1 C6 C7 -1.9(3)
C5 C6 C7 C8 1.2(6)
C1 C6 C7 C8 -177.9(3)
C5 C6 C7 C12 -179.1(3)
C1 C6 C7 C12 1.9(4)
C12 C7 C8 C9 -1.1(5)
C6 C7 C8 C9 178.6(3)
C7 C8 C9 C10 1.3(6)
C8 C9 C10 C11 0.0(5)
C9 C10 C11 C12 -1.5(5)
C10 C11 C12 C7 1.8(4)
C10 C11 C12 P1 -177.4(2)
C8 C7 C12 C11 -0.5(5)
C6 C7 C12 C11 179.8(3)
C8 C7 C12 P1 178.9(3)
C6 C7 C12 P1 -0.9(3)
C1 P1 C12 C11 179.1(3)
C17 P1 C12 C11 64.7(3)
C13 P1 C12 C11 -68.7(3)
C1 P1 C12 C7 -0.2(2)
C17 P1 C12 C7 -114.5(2)
C13 P1 C12 C7 112.1(2)
C12 P1 C13 C15 74.3(3)
C1 P1 C13 C15 176.4(2)
C17 P1 C13 C15 -54.5(3)
C12 P1 C13 C14 -162.4(2)
C1 P1 C13 C14 -60.2(3)
C17 P1 C13 C14 68.8(3)
C12 P1 C13 C16 -44.9(2)
C1 P1 C13 C16 57.2(2)
C17 P1 C13 C16 -173.7(2)
C12 P1 C17 C19 179.3(2)
C1 P1 C17 C19 76.6(3)
C13 P1 C17 C19 -51.5(3)
C12 P1 C17 C20 60.7(3)
C1 P1 C17 C20 -42.0(3)
C13 P1 C17 C20 -170.1(2)
C12 P1 C17 C18 -57.6(3)
C1 P1 C17 C18 -160.3(2)
C13 P1 C17 C18 71.6(3)
F3 C21 S1 O1 178.2(3)
F2 C21 S1 O1 -61.4(3)
F1 C21 S1 O1 57.3(3)
F3 C21 S1 O2 -60.5(3)
F2 C21 S1 O2 59.9(3)
F1 C21 S1 O2 178.6(3)
F3 C21 S1 O3 58.8(3)
F2 C21 S1 O3 179.2(3)
F1 C21 S1 O3 -62.1(3)

loop_
_cod_related_entry_id
_cod_related_entry_database
_cod_related_entry_code
1 ChemSpider 30658269
